data_4300901
loop_
_publ_author_name
'Gemmill, William R.'
'Smith, Mark D.'
'Prozorov, Ruslan'
'zur Loye, Hans-Conrad'

_publ_section_title
;
 Crystal Growth and Magnetic Properties of Lanthanide-Containing Osmium
 Double Perovskites, Ln2NaOsO6 (Ln = La, Pr, Nd)
;
_journal_coden_ASTM INOCAJ
_journal_issue 8
_journal_name_full 'Inorganic Chemistry'
_journal_page_first 2639
_journal_page_last 2646
_journal_paper_doi 10.1021/ic048637x
_journal_volume 44
_journal_year 2005
_chemical_formula_moiety 'Na O6 Os Pr2'
_chemical_formula_sum 'Na O6 Os Pr2'
_chemical_formula_weight 591.01
_space_group_IT_number 14
_symmetry_cell_setting monoclinic
_symmetry_space_group_name_Hall '-P 2yn'
_symmetry_space_group_name_H-M 'P 1 21/n 1'
_atom_sites_solution_primary direct
_atom_sites_solution_secondary difmap
_audit_creation_method SHELXL-97
_cell_angle_alpha 90.00
_cell_angle_beta 90.8540(10)
_cell_angle_gamma 90.00
_cell_formula_units_Z 2
_cell_length_a 5.5427(2)
_cell_length_b 5.9289(2)
_cell_length_c 7.9509(3)
_cell_measurement_reflns_used 3378
_cell_measurement_temperature 294(1)
_cell_measurement_theta_max 35.102
_cell_measurement_theta_min 3.676
_cell_volume 261.254(16)
_computing_cell_refinement 'SAINT+ NT V6.22 (Bruker, 2001)'
_computing_data_collection 'SMART NT V5.625 (Bruker, 1998)'
_computing_data_reduction 'SAINT+ NT V6.22'
_computing_molecular_graphics 'SHELXTL V6.1 (Sheldrick, 2000)'
_computing_publication_material 'SHELXTL V6.1'
_computing_structure_refinement 'SHELXL-97 (Sheldrick, 1997)'
_computing_structure_solution 'SHELXS-97 (Sheldrick, 1990)'
_diffrn_ambient_temperature 294(2)
_diffrn_measured_fraction_theta_full 0.995
_diffrn_measured_fraction_theta_max 0.995
_diffrn_measurement_device_type 'Bruker SMART APEX CCD diffractometer'
_diffrn_measurement_method 'omega scans'
_diffrn_radiation_monochromator graphite
_diffrn_radiation_source 'fine-focus sealed tube'
_diffrn_radiation_type MoK\a
_diffrn_radiation_wavelength 0.71073
_diffrn_reflns_av_R_equivalents 0.0259
_diffrn_reflns_av_sigmaI/netI 0.0245
_diffrn_reflns_limit_h_max 8
_diffrn_reflns_limit_h_min -8
_diffrn_reflns_limit_k_max 9
_diffrn_reflns_limit_k_min -8
_diffrn_reflns_limit_l_max 11
_diffrn_reflns_limit_l_min -12
_diffrn_reflns_number 4491
_diffrn_reflns_theta_full 35.10
_diffrn_reflns_theta_max 35.10
_diffrn_reflns_theta_min 4.29
_diffrn_standards_decay_% 0
_exptl_absorpt_coefficient_mu 42.649
_exptl_absorpt_correction_T_max 1.0000
_exptl_absorpt_correction_T_min 0.6891
_exptl_absorpt_correction_type multi-scan
_exptl_absorpt_process_details '(SADABS, Bruker, 2001)'
_exptl_crystal_colour black
_exptl_crystal_density_diffrn 7.513
_exptl_crystal_density_method 'not measured'
_exptl_crystal_description irregular
_exptl_crystal_F_000 506
_exptl_crystal_size_max 0.06
_exptl_crystal_size_mid 0.05
_exptl_crystal_size_min 0.04
_refine_diff_density_max 2.865
_refine_diff_density_min -2.567
_refine_diff_density_rms 0.386
_refine_ls_extinction_coef 0.0076(3)
_refine_ls_extinction_expression Fc^*^=kFc[1+0.001xFc^2^\l^3^/sin(2\q)]^-1/4^
_refine_ls_extinction_method SHELXL
_refine_ls_goodness_of_fit_ref 1.143
_refine_ls_matrix_type full
_refine_ls_number_parameters 50
_refine_ls_number_reflns 1147
_refine_ls_number_restraints 0
_refine_ls_restrained_S_all 1.143
_refine_ls_R_factor_all 0.0262
_refine_ls_R_factor_gt 0.0231
_refine_ls_shift/su_max 0.000
_refine_ls_shift/su_mean 0.000
_refine_ls_structure_factor_coef Fsqd
_refine_ls_weighting_details 'calc w=1/[\s^2^(Fo^2^)+(0.0185P)^2^+1.7838P] where P=(Fo^2^+2Fc^2^)/3'
_refine_ls_weighting_scheme calc
_refine_ls_wR_factor_gt 0.0472
_refine_ls_wR_factor_ref 0.0483
_reflns_number_gt 1074
_reflns_number_total 1147
_reflns_threshold_expression >2sigma(I)
_cod_data_source_file ic048637xsi20040928_025631_2.cif
_cod_data_source_block "'Pr2NaOsO6'"
_cod_depositor_comments
;
The following automatic conversions were performed:
'_symmetry_cell_setting' value 'Monoclinic' changed to 'monoclinic'
according to '/home/saulius/struct/CIF-dictionaries/cif_core.dic'
dictionary named 'cif_core.dic' version 2.4.1 from 2010-06-29.

Automatic conversion script
Id: cif_fix_enum 1527 2010-12-29 10:47:43Z saulius 
;
_cod_original_sg_symbol_H-M 'P 21/n'
_cod_database_code 4300901

loop_
_symmetry_equiv_pos_as_xyz
'x, y, z'
'-x+1/2, y+1/2, -z+1/2'
'-x, -y, -z'
'x-1/2, -y-1/2, z-1/2'

loop_
_atom_site_label
_atom_site_type_symbol
_atom_site_fract_x
_atom_site_fract_y
_atom_site_fract_z
_atom_site_U_iso_or_equiv
_atom_site_adp_type
_atom_site_occupancy
_atom_site_symmetry_multiplicity
_atom_site_calc_flag
_atom_site_refinement_flags
_atom_site_disorder_assembly
_atom_site_disorder_group
Pr1 Pr 0.48153(4) 0.06874(5) 0.25277(3) 0.00656(8) Uani 1 1 d . . .
Os1 Os 0.5000 0.5000 0.0000 0.00439(7) Uani 1 2 d S . .
Na1 Na 0.0000 0.0000 0.0000 0.0080(5) Uani 1 2 d S . .
O1 O 0.2078(6) 0.3272(6) 0.0508(4) 0.0077(6) Uani 1 1 d . . .
O2 O 0.6161(7) 0.4502(7) 0.2318(5) 0.0089(6) Uani 1 1 d . . .
O3 O 0.3363(6) 0.7809(7) 0.0674(5) 0.0093(6) Uani 1 1 d . . .

loop_
_atom_site_aniso_label
_atom_site_aniso_U_11
_atom_site_aniso_U_22
_atom_site_aniso_U_33
_atom_site_aniso_U_23
_atom_site_aniso_U_13
_atom_site_aniso_U_12
Pr1 0.00747(12) 0.00546(13) 0.00674(12) 0.00017(8) -0.00031(8) -0.00045(8)
Os1 0.00468(11) 0.00437(12) 0.00410(11) 0.00016(8) -0.00021(7) -0.00021(7)
Na1 0.0094(13) 0.0088(14) 0.0058(12) 0.0010(10) -0.0007(10) -0.0002(10)
O1 0.0094(14) 0.0059(16) 0.0078(15) 0.0005(12) 0.0016(11) -0.0023(11)
O2 0.0120(16) 0.0087(17) 0.0061(15) 0.0001(12) -0.0014(12) -0.0025(12)
O3 0.0119(15) 0.0061(16) 0.0100(16) -0.0021(13) -0.0018(12) 0.0004(12)

loop_
_atom_type_symbol
_atom_type_description
_atom_type_scat_dispersion_real
_atom_type_scat_dispersion_imag
_atom_type_scat_source
O O 0.0106 0.0060 'International Tables Vol C Tables 4.2.6.8 and 6.1.1.4'
Na Na 0.0362 0.0249 'International Tables Vol C Tables 4.2.6.8 and 6.1.1.4'
Pr Pr -0.2180 2.8214 'International Tables Vol C Tables 4.2.6.8 and 6.1.1.4'
Os Os -1.2165 7.6030 'International Tables Vol C Tables 4.2.6.8 and 6.1.1.4'

loop_
_geom_angle_atom_site_label_1
_geom_angle_atom_site_label_2
_geom_angle_atom_site_label_3
_geom_angle
_geom_angle_site_symmetry_1
_geom_angle_site_symmetry_3
_geom_angle_publ_flag
O2 Pr1 O1 102.39(13) 2_645 2_545 ?
O2 Pr1 O3 97.48(13) 2_645 1_545 ?
O1 Pr1 O3 80.01(13) 2_545 1_545 ?
O2 Pr1 O2 89.41(8) 2_645 . ?
O1 Pr1 O2 139.34(12) 2_545 . ?
O3 Pr1 O2 137.46(13) 1_545 . ?
O2 Pr1 O3 140.08(13) 2_645 2_545 ?
O1 Pr1 O3 67.77(12) 2_545 2_545 ?
O3 Pr1 O3 117.31(7) 1_545 2_545 ?
O2 Pr1 O3 78.21(12) . 2_545 ?
O2 Pr1 O1 137.33(12) 2_645 . ?
O1 Pr1 O1 119.20(6) 2_545 . ?
O3 Pr1 O1 81.73(12) 1_545 . ?
O2 Pr1 O1 65.82(12) . . ?
O3 Pr1 O1 70.79(11) 2_545 . ?
O2 Pr1 O1 66.29(12) 2_645 4_666 ?
O1 Pr1 O1 76.56(13) 2_545 4_666 ?
O3 Pr1 O1 147.38(12) 1_545 4_666 ?
O2 Pr1 O1 72.99(12) . 4_666 ?
O3 Pr1 O1 73.80(11) 2_545 4_666 ?
O1 Pr1 O1 129.75(5) . 4_666 ?
O2 Pr1 O3 78.10(12) 2_645 3_665 ?
O1 Pr1 O3 158.10(12) 2_545 3_665 ?
O3 Pr1 O3 78.23(13) 1_545 3_665 ?
O2 Pr1 O3 62.18(12) . 3_665 ?
O3 Pr1 O3 125.52(7) 2_545 3_665 ?
O1 Pr1 O3 59.85(10) . 3_665 ?
O1 Pr1 O3 122.10(10) 4_666 3_665 ?
O2 Pr1 Na1 100.63(10) 2_645 2 ?
O1 Pr1 Na1 95.02(9) 2_545 2 ?
O3 Pr1 Na1 161.86(9) 1_545 2 ?
O2 Pr1 Na1 44.34(9) . 2 ?
O3 Pr1 Na1 45.52(8) 2_545 2 ?
O1 Pr1 Na1 85.65(8) . 2 ?
O1 Pr1 Na1 44.22(8) 4_666 2 ?
O3 Pr1 Na1 106.47(8) 3_665 2 ?
O2 Pr1 Os1 103.27(9) 2_645 . ?
O1 Pr1 Os1 153.90(8) 2_545 . ?
O3 Pr1 Os1 101.18(9) 1_545 . ?
O2 Pr1 Os1 36.88(9) . . ?
O3 Pr1 Os1 89.27(8) 2_545 . ?
O1 Pr1 Os1 37.07(7) . . ?
O1 Pr1 Os1 109.86(8) 4_666 . ?
O3 Pr1 Os1 36.87(8) 3_665 . ?
Na1 Pr1 Os1 75.675(7) 2 . ?
O2 Pr1 Na1 138.34(9) 2_645 . ?
O1 Pr1 Na1 88.00(9) 2_545 . ?
O3 Pr1 Na1 44.16(9) 1_545 . ?
O2 Pr1 Na1 108.71(9) . . ?
O3 Pr1 Na1 81.29(8) 2_545 . ?
O1 Pr1 Na1 42.96(8) . . ?
O1 Pr1 Na1 154.20(7) 4_666 . ?
O3 Pr1 Na1 78.14(7) 3_665 . ?
Na1 Pr1 Na1 118.745(8) 2 . ?
Os1 Pr1 Na1 75.916(6) . . ?
O2 Pr1 Os1 134.19(9) 2_645 2_545 ?
O1 Pr1 Os1 34.94(8) 2_545 2_545 ?
O3 Pr1 Os1 90.63(9) 1_545 2_545 ?
O2 Pr1 Os1 114.01(9) . 2_545 ?
O3 Pr1 Os1 35.88(8) 2_545 2_545 ?
O1 Pr1 Os1 88.41(7) . 2_545 ?
O1 Pr1 Os1 83.02(7) 4_666 2_545 ?
O3 Pr1 Os1 147.35(7) 3_665 2_545 ?
Na1 Pr1 Os1 76.003(6) 2 2_545 ?
Os1 Pr1 Os1 119.253(8) . 2_545 ?
Na1 Pr1 Os1 72.727(6) . 2_545 ?
O1 Os1 O1 180.0 3_665 . ?
O1 Os1 O2 89.32(15) 3_665 3_665 ?
O1 Os1 O2 90.68(15) . 3_665 ?
O1 Os1 O2 90.68(15) 3_665 . ?
O1 Os1 O2 89.32(15) . . ?
O2 Os1 O2 180.0(2) 3_665 . ?
O1 Os1 O3 90.01(15) 3_665 3_665 ?
O1 Os1 O3 89.99(15) . 3_665 ?
O2 Os1 O3 90.99(16) 3_665 3_665 ?
O2 Os1 O3 89.01(16) . 3_665 ?
O1 Os1 O3 89.99(15) 3_665 . ?
O1 Os1 O3 90.01(15) . . ?
O2 Os1 O3 89.01(16) 3_665 . ?
O2 Os1 O3 90.99(16) . . ?
O3 Os1 O3 180.00(18) 3_665 . ?
O1 Os1 Pr1 55.21(11) 3_665 3_665 ?
O1 Os1 Pr1 124.79(11) . 3_665 ?
O2 Os1 Pr1 46.83(11) 3_665 3_665 ?
O2 Os1 Pr1 133.17(11) . 3_665 ?
O3 Os1 Pr1 118.43(11) 3_665 3_665 ?
O3 Os1 Pr1 61.57(11) . 3_665 ?
O1 Os1 Pr1 124.79(11) 3_665 . ?
O1 Os1 Pr1 55.21(11) . . ?
O2 Os1 Pr1 133.17(11) 3_665 . ?
O2 Os1 Pr1 46.83(11) . . ?
O3 Os1 Pr1 61.57(11) 3_665 . ?
O3 Os1 Pr1 118.43(11) . . ?
Pr1 Os1 Pr1 180.000(6) 3_665 . ?
O1 Os1 Pr1 136.17(11) 3_665 2 ?
O1 Os1 Pr1 43.83(11) . 2 ?
O2 Os1 Pr1 106.16(11) 3_665 2 ?
O2 Os1 Pr1 73.84(11) . 2 ?
O3 Os1 Pr1 129.26(11) 3_665 2 ?
O3 Os1 Pr1 50.74(11) . 2 ?
Pr1 Os1 Pr1 107.353(5) 3_665 2 ?
Pr1 Os1 Pr1 72.647(5) . 2 ?
O1 Os1 Pr1 43.83(11) 3_665 4_665 ?
O1 Os1 Pr1 136.17(11) . 4_665 ?
O2 Os1 Pr1 73.84(11) 3_665 4_665 ?
O2 Os1 Pr1 106.16(11) . 4_665 ?
O3 Os1 Pr1 50.74(11) 3_665 4_665 ?
O3 Os1 Pr1 129.26(11) . 4_665 ?
Pr1 Os1 Pr1 72.647(5) 3_665 4_665 ?
Pr1 Os1 Pr1 107.353(5) . 4_665 ?
Pr1 Os1 Pr1 180.0 2 4_665 ?
O1 Os1 Pr1 51.59(11) 3_665 2_655 ?
O1 Os1 Pr1 128.41(11) . 2_655 ?
O2 Os1 Pr1 140.16(11) 3_665 2_655 ?
O2 Os1 Pr1 39.84(11) . 2_655 ?
O3 Os1 Pr1 82.72(11) 3_665 2_655 ?
O3 Os1 Pr1 97.28(11) . 2_655 ?
Pr1 Os1 Pr1 102.908(5) 3_665 2_655 ?
Pr1 Os1 Pr1 77.092(5) . 2_655 ?
Pr1 Os1 Pr1 108.143(8) 2 2_655 ?
Pr1 Os1 Pr1 71.857(8) 4_665 2_655 ?
O1 Os1 Pr1 128.41(11) 3_665 4_565 ?
O1 Os1 Pr1 51.59(11) . 4_565 ?
O2 Os1 Pr1 39.84(11) 3_665 4_565 ?
O2 Os1 Pr1 140.16(11) . 4_565 ?
O3 Os1 Pr1 97.28(11) 3_665 4_565 ?
O3 Os1 Pr1 82.72(11) . 4_565 ?
Pr1 Os1 Pr1 77.092(5) 3_665 4_565 ?
Pr1 Os1 Pr1 102.908(5) . 4_565 ?
Pr1 Os1 Pr1 71.857(8) 2 4_565 ?
Pr1 Os1 Pr1 108.143(8) 4_665 4_565 ?
Pr1 Os1 Pr1 180.0 2_655 4_565 ?
O2 Na1 O2 180.0(2) 2_545 4_565 ?
O2 Na1 O1 95.37(13) 2_545 . ?
O2 Na1 O1 84.63(13) 4_565 . ?
O2 Na1 O1 84.63(13) 2_545 3 ?
O2 Na1 O1 95.37(13) 4_565 3 ?
O1 Na1 O1 180.0(2) . 3 ?
O2 Na1 O3 92.98(13) 2_545 3_565 ?
O2 Na1 O3 87.02(13) 4_565 3_565 ?
O1 Na1 O3 88.09(13) . 3_565 ?
O1 Na1 O3 91.91(13) 3 3_565 ?
O2 Na1 O3 87.02(13) 2_545 1_545 ?
O2 Na1 O3 92.98(13) 4_565 1_545 ?
O1 Na1 O3 91.91(13) . 1_545 ?
O1 Na1 O3 88.09(13) 3 1_545 ?
O3 Na1 O3 180.0(3) 3_565 1_545 ?
O2 Na1 Pr1 47.72(10) 2_545 2_545 ?
O2 Na1 Pr1 132.28(10) 4_565 2_545 ?
O1 Na1 Pr1 123.56(9) . 2_545 ?
O1 Na1 Pr1 56.44(9) 3 2_545 ?
O3 Na1 Pr1 126.92(9) 3_565 2_545 ?
O3 Na1 Pr1 53.08(9) 1_545 2_545 ?
O2 Na1 Pr1 132.28(10) 2_545 4_565 ?
O2 Na1 Pr1 47.72(10) 4_565 4_565 ?
O1 Na1 Pr1 56.44(9) . 4_565 ?
O1 Na1 Pr1 123.56(9) 3 4_565 ?
O3 Na1 Pr1 53.08(9) 3_565 4_565 ?
O3 Na1 Pr1 126.92(9) 1_545 4_565 ?
Pr1 Na1 Pr1 180.000(11) 2_545 4_565 ?
O2 Na1 Pr1 71.57(10) 2_545 . ?
O2 Na1 Pr1 108.43(10) 4_565 . ?
O1 Na1 Pr1 52.79(9) . . ?
O1 Na1 Pr1 127.21(9) 3 . ?
O3 Na1 Pr1 134.42(9) 3_565 . ?
O3 Na1 Pr1 45.58(9) 1_545 . ?
Pr1 Na1 Pr1 73.286(5) 2_545 . ?
Pr1 Na1 Pr1 106.714(5) 4_565 . ?
O2 Na1 Pr1 108.43(10) 2_545 3 ?
O2 Na1 Pr1 71.57(10) 4_565 3 ?
O1 Na1 Pr1 127.21(9) . 3 ?
O1 Na1 Pr1 52.79(9) 3 3 ?
O3 Na1 Pr1 45.58(9) 3_565 3 ?
O3 Na1 Pr1 134.42(9) 1_545 3 ?
Pr1 Na1 Pr1 106.714(5) 2_545 3 ?
Pr1 Na1 Pr1 73.286(5) 4_565 3 ?
Pr1 Na1 Pr1 180.000(7) . 3 ?
O2 Na1 Pr1 139.80(9) 2_545 3_655 ?
O2 Na1 Pr1 40.20(9) 4_565 3_655 ?
O1 Na1 Pr1 77.77(9) . 3_655 ?
O1 Na1 Pr1 102.23(9) 3 3_655 ?
O3 Na1 Pr1 125.81(9) 3_565 3_655 ?
O3 Na1 Pr1 54.19(9) 1_545 3_655 ?
Pr1 Na1 Pr1 103.595(5) 2_545 3_655 ?
Pr1 Na1 Pr1 76.405(5) 4_565 3_655 ?
Pr1 Na1 Pr1 73.073(7) . 3_655 ?
Pr1 Na1 Pr1 106.927(7) 3 3_655 ?
O2 Na1 Pr1 40.20(9) 2_545 1_455 ?
O2 Na1 Pr1 139.80(9) 4_565 1_455 ?
O1 Na1 Pr1 102.23(9) . 1_455 ?
O1 Na1 Pr1 77.77(9) 3 1_455 ?
O3 Na1 Pr1 54.19(9) 3_565 1_455 ?
O3 Na1 Pr1 125.81(9) 1_545 1_455 ?
Pr1 Na1 Pr1 76.405(5) 2_545 1_455 ?
Pr1 Na1 Pr1 103.595(5) 4_565 1_455 ?
Pr1 Na1 Pr1 106.927(7) . 1_455 ?
Pr1 Na1 Pr1 73.073(7) 3 1_455 ?
Pr1 Na1 Pr1 180.000(10) 3_655 1_455 ?
Os1 O1 Na1 145.10(18) . . ?
Os1 O1 Pr1 101.23(15) . 2 ?
Na1 O1 Pr1 113.65(14) . 2 ?
Os1 O1 Pr1 87.72(13) . . ?
Na1 O1 Pr1 84.25(12) . . ?
Pr1 O1 Pr1 101.72(13) 2 . ?
Os1 O1 Pr1 94.18(13) . 4_565 ?
Na1 O1 Pr1 79.35(11) . 4_565 ?
Pr1 O1 Pr1 103.44(13) 2 4_565 ?
Pr1 O1 Pr1 153.88(15) . 4_565 ?
Os1 O2 Na1 140.6(2) . 2 ?
Os1 O2 Pr1 107.62(16) . 2_655 ?
Na1 O2 Pr1 101.31(15) 2 2_655 ?
Os1 O2 Pr1 96.29(15) . . ?
Na1 O2 Pr1 87.94(13) 2 . ?
Pr1 O2 Pr1 125.38(17) 2_655 . ?
Os1 O3 Na1 141.06(19) . 1_565 ?
Os1 O3 Pr1 128.21(18) . 1_565 ?
Na1 O3 Pr1 90.27(13) 1_565 1_565 ?
Os1 O3 Pr1 93.38(15) . 2 ?
Na1 O3 Pr1 81.39(11) 1_565 2 ?
Pr1 O3 Pr1 103.34(13) 1_565 2 ?
Os1 O3 Pr1 81.56(12) . 3_665 ?
Na1 O3 Pr1 85.07(12) 1_565 3_665 ?
Pr1 O3 Pr1 101.77(13) 1_565 3_665 ?
Pr1 O3 Pr1 151.42(15) 2 3_665 ?

loop_
_geom_bond_atom_site_label_1
_geom_bond_atom_site_label_2
_geom_bond_distance
_geom_bond_site_symmetry_2
_geom_bond_publ_flag
Pr1 O2 2.340(4) 2_645 ?
Pr1 O1 2.374(4) 2_545 ?
Pr1 O3 2.387(4) 1_545 ?
Pr1 O2 2.388(4) . ?
Pr1 O3 2.608(4) 2_545 ?
Pr1 O1 2.675(4) . ?
Pr1 O1 2.735(4) 4_666 ?
Pr1 O3 2.894(4) 3_665 ?
Pr1 Na1 3.2259(3) 2 ?
Pr1 Os1 3.2548(3) . ?
Pr1 Na1 3.3419(3) . ?
Pr1 Os1 3.3630(3) 2_545 ?
Os1 O1 1.964(3) 3_665 ?
Os1 O1 1.964(3) . ?
Os1 O2 1.965(4) 3_665 ?
Os1 O2 1.965(4) . ?
Os1 O3 1.974(4) 3_665 ?
Os1 O3 1.974(4) . ?
Os1 Pr1 3.2548(3) 3_665 ?
Os1 Pr1 3.3630(3) 2 ?
Os1 Pr1 3.3630(3) 4_665 ?
Os1 Pr1 3.4814(3) 2_655 ?
Os1 Pr1 3.4814(3) 4_565 ?
Na1 O2 2.256(4) 2_545 ?
Na1 O2 2.256(4) 4_565 ?
Na1 O1 2.289(4) . ?
Na1 O1 2.289(4) 3 ?
Na1 O3 2.328(4) 3_565 ?
Na1 O3 2.328(4) 1_545 ?
Na1 Pr1 3.2259(3) 2_545 ?
Na1 Pr1 3.2259(3) 4_565 ?
Na1 Pr1 3.3419(3) 3 ?
Na1 Pr1 3.5547(3) 3_655 ?
Na1 Pr1 3.5547(3) 1_455 ?
O1 Pr1 2.374(4) 2 ?
O1 Pr1 2.735(4) 4_565 ?
O2 Na1 2.256(4) 2 ?
O2 Pr1 2.340(4) 2_655 ?
O3 Na1 2.328(4) 1_565 ?
O3 Pr1 2.387(4) 1_565 ?
O3 Pr1 2.608(4) 2 ?
O3 Pr1 2.894(4) 3_665 ?

loop_
_geom_torsion_atom_site_label_1
_geom_torsion_atom_site_label_2
_geom_torsion_atom_site_label_3
_geom_torsion_atom_site_label_4
_geom_torsion
_geom_torsion_site_symmetry_1
_geom_torsion_site_symmetry_2
_geom_torsion_site_symmetry_3
_geom_torsion_site_symmetry_4
_geom_torsion_publ_flag
O2 Pr1 Os1 O1 -19.79(16) 2_645 . . 3_665 ?
O1 Pr1 Os1 O1 149.6(3) 2_545 . . 3_665 ?
O3 Pr1 Os1 O1 -120.33(16) 1_545 . . 3_665 ?
O2 Pr1 Os1 O1 50.8(2) . . . 3_665 ?
O3 Pr1 Os1 O1 121.94(15) 2_545 . . 3_665 ?
O1 Pr1 Os1 O1 180.0 . . . 3_665 ?
O1 Pr1 Os1 O1 49.47(16) 4_666 . . 3_665 ?
O3 Pr1 Os1 O1 -67.92(18) 3_665 . . 3_665 ?
Na1 Pr1 Os1 O1 77.99(13) 2 . . 3_665 ?
Na1 Pr1 Os1 O1 -156.86(13) . . . 3_665 ?
Os1 Pr1 Os1 O1 142.57(13) 2_545 . . 3_665 ?
O2 Pr1 Os1 O1 160.21(16) 2_645 . . . ?
O1 Pr1 Os1 O1 -30.4(3) 2_545 . . . ?
O3 Pr1 Os1 O1 59.67(16) 1_545 . . . ?
O2 Pr1 Os1 O1 -129.2(2) . . . . ?
O3 Pr1 Os1 O1 -58.06(15) 2_545 . . . ?
O1 Pr1 Os1 O1 -130.53(16) 4_666 . . . ?
O3 Pr1 Os1 O1 112.08(18) 3_665 . . . ?
Na1 Pr1 Os1 O1 -102.01(13) 2 . . . ?
Na1 Pr1 Os1 O1 23.14(13) . . . . ?
Os1 Pr1 Os1 O1 -37.43(13) 2_545 . . . ?
O2 Pr1 Os1 O2 109.40(17) 2_645 . . 3_665 ?
O1 Pr1 Os1 O2 -81.2(3) 2_545 . . 3_665 ?
O3 Pr1 Os1 O2 8.85(17) 1_545 . . 3_665 ?
O2 Pr1 Os1 O2 180.0 . . . 3_665 ?
O3 Pr1 Os1 O2 -108.87(17) 2_545 . . 3_665 ?
O1 Pr1 Os1 O2 -50.8(2) . . . 3_665 ?
O1 Pr1 Os1 O2 178.66(17) 4_666 . . 3_665 ?
O3 Pr1 Os1 O2 61.26(19) 3_665 . . 3_665 ?
Na1 Pr1 Os1 O2 -152.83(15) 2 . . 3_665 ?
Na1 Pr1 Os1 O2 -27.67(15) . . . 3_665 ?
Os1 Pr1 Os1 O2 -88.24(15) 2_545 . . 3_665 ?
O2 Pr1 Os1 O2 -70.60(17) 2_645 . . . ?
O1 Pr1 Os1 O2 98.8(3) 2_545 . . . ?
O3 Pr1 Os1 O2 -171.15(17) 1_545 . . . ?
O3 Pr1 Os1 O2 71.13(17) 2_545 . . . ?
O1 Pr1 Os1 O2 129.2(2) . . . . ?
O1 Pr1 Os1 O2 -1.34(17) 4_666 . . . ?
O3 Pr1 Os1 O2 -118.74(19) 3_665 . . . ?
Na1 Pr1 Os1 O2 27.17(15) 2 . . . ?
Na1 Pr1 Os1 O2 152.33(15) . . . . ?
Os1 Pr1 Os1 O2 91.76(15) 2_545 . . . ?
O2 Pr1 Os1 O3 48.13(16) 2_645 . . 3_665 ?
O1 Pr1 Os1 O3 -142.5(2) 2_545 . . 3_665 ?
O3 Pr1 Os1 O3 -52.41(19) 1_545 . . 3_665 ?
O2 Pr1 Os1 O3 118.74(19) . . . 3_665 ?
O3 Pr1 Os1 O3 -170.14(19) 2_545 . . 3_665 ?
O1 Pr1 Os1 O3 -112.08(18) . . . 3_665 ?
O1 Pr1 Os1 O3 117.39(14) 4_666 . . 3_665 ?
Na1 Pr1 Os1 O3 145.91(12) 2 . . 3_665 ?
Na1 Pr1 Os1 O3 -88.93(12) . . . 3_665 ?
Os1 Pr1 Os1 O3 -149.50(12) 2_545 . . 3_665 ?
O2 Pr1 Os1 O3 -131.87(16) 2_645 . . . ?
O1 Pr1 Os1 O3 37.5(2) 2_545 . . . ?
O3 Pr1 Os1 O3 127.59(19) 1_545 . . . ?
O2 Pr1 Os1 O3 -61.26(19) . . . . ?
O3 Pr1 Os1 O3 9.86(19) 2_545 . . . ?
O1 Pr1 Os1 O3 67.92(18) . . . . ?
O1 Pr1 Os1 O3 -62.61(14) 4_666 . . . ?
O3 Pr1 Os1 O3 180.0 3_665 . . . ?
Na1 Pr1 Os1 O3 -34.09(12) 2 . . . ?
Na1 Pr1 Os1 O3 91.07(12) . . . . ?
Os1 Pr1 Os1 O3 30.50(12) 2_545 . . . ?
O2 Pr1 Os1 Pr1 -154.47(10) 2_645 . . 2 ?
O1 Pr1 Os1 Pr1 14.9(2) 2_545 . . 2 ?
O3 Pr1 Os1 Pr1 104.98(9) 1_545 . . 2 ?
O2 Pr1 Os1 Pr1 -83.87(15) . . . 2 ?
O3 Pr1 Os1 Pr1 -12.74(8) 2_545 . . 2 ?
O1 Pr1 Os1 Pr1 45.32(13) . . . 2 ?
O1 Pr1 Os1 Pr1 -85.22(7) 4_666 . . 2 ?
O3 Pr1 Os1 Pr1 157.39(12) 3_665 . . 2 ?
Na1 Pr1 Os1 Pr1 -56.698(4) 2 . . 2 ?
Na1 Pr1 Os1 Pr1 68.457(7) . . . 2 ?
Os1 Pr1 Os1 Pr1 7.889(6) 2_545 . . 2 ?
O2 Pr1 Os1 Pr1 25.53(10) 2_645 . . 4_665 ?
O1 Pr1 Os1 Pr1 -165.1(2) 2_545 . . 4_665 ?
O3 Pr1 Os1 Pr1 -75.02(9) 1_545 . . 4_665 ?
O2 Pr1 Os1 Pr1 96.13(15) . . . 4_665 ?
O3 Pr1 Os1 Pr1 167.26(8) 2_545 . . 4_665 ?
O1 Pr1 Os1 Pr1 -134.68(13) . . . 4_665 ?
O1 Pr1 Os1 Pr1 94.78(7) 4_666 . . 4_665 ?
O3 Pr1 Os1 Pr1 -22.61(12) 3_665 . . 4_665 ?
Na1 Pr1 Os1 Pr1 123.302(4) 2 . . 4_665 ?
Na1 Pr1 Os1 Pr1 -111.543(7) . . . 4_665 ?
Os1 Pr1 Os1 Pr1 -172.111(6) 2_545 . . 4_665 ?
O2 Pr1 Os1 Pr1 -40.50(10) 2_645 . . 2_655 ?
O1 Pr1 Os1 Pr1 128.9(2) 2_545 . . 2_655 ?
O3 Pr1 Os1 Pr1 -141.04(9) 1_545 . . 2_655 ?
O2 Pr1 Os1 Pr1 30.10(15) . . . 2_655 ?
O3 Pr1 Os1 Pr1 101.23(8) 2_545 . . 2_655 ?
O1 Pr1 Os1 Pr1 159.29(13) . . . 2_655 ?
O1 Pr1 Os1 Pr1 28.76(7) 4_666 . . 2_655 ?
O3 Pr1 Os1 Pr1 -88.63(12) 3_665 . . 2_655 ?
Na1 Pr1 Os1 Pr1 57.275(4) 2 . . 2_655 ?
Na1 Pr1 Os1 Pr1 -177.569(7) . . . 2_655 ?
Os1 Pr1 Os1 Pr1 121.862(10) 2_545 . . 2_655 ?
O2 Pr1 Os1 Pr1 139.50(10) 2_645 . . 4_565 ?
O1 Pr1 Os1 Pr1 -51.1(2) 2_545 . . 4_565 ?
O3 Pr1 Os1 Pr1 38.96(9) 1_545 . . 4_565 ?
O2 Pr1 Os1 Pr1 -149.90(15) . . . 4_565 ?
O3 Pr1 Os1 Pr1 -78.77(8) 2_545 . . 4_565 ?
O1 Pr1 Os1 Pr1 -20.71(13) . . . 4_565 ?
O1 Pr1 Os1 Pr1 -151.24(7) 4_666 . . 4_565 ?
O3 Pr1 Os1 Pr1 91.37(12) 3_665 . . 4_565 ?
Na1 Pr1 Os1 Pr1 -122.725(4) 2 . . 4_565 ?
Na1 Pr1 Os1 Pr1 2.431(7) . . . 4_565 ?
Os1 Pr1 Os1 Pr1 -58.138(10) 2_545 . . 4_565 ?
O2 Pr1 Na1 O2 133.3(2) 2_645 . . 2_545 ?
O1 Pr1 Na1 O2 26.77(13) 2_545 . . 2_545 ?
O3 Pr1 Na1 O2 104.46(16) 1_545 . . 2_545 ?
O2 Pr1 Na1 O2 -115.37(15) . . . 2_545 ?
O3 Pr1 Na1 O2 -41.04(13) 2_545 . . 2_545 ?
O1 Pr1 Na1 O2 -112.15(15) . . . 2_545 ?
O1 Pr1 Na1 O2 -25.9(2) 4_666 . . 2_545 ?
O3 Pr1 Na1 O2 -170.30(13) 3_665 . . 2_545 ?
Na1 Pr1 Na1 O2 -67.86(10) 2 . . 2_545 ?
Os1 Pr1 Na1 O2 -132.49(10) . . . 2_545 ?
Os1 Pr1 Na1 O2 -5.21(10) 2_545 . . 2_545 ?
O2 Pr1 Na1 O2 -46.7(2) 2_645 . . 4_565 ?
O1 Pr1 Na1 O2 -153.23(13) 2_545 . . 4_565 ?
O3 Pr1 Na1 O2 -75.54(16) 1_545 . . 4_565 ?
O2 Pr1 Na1 O2 64.63(15) . . . 4_565 ?
O3 Pr1 Na1 O2 138.96(13) 2_545 . . 4_565 ?
O1 Pr1 Na1 O2 67.85(15) . . . 4_565 ?
O1 Pr1 Na1 O2 154.1(2) 4_666 . . 4_565 ?
O3 Pr1 Na1 O2 9.70(13) 3_665 . . 4_565 ?
Na1 Pr1 Na1 O2 112.14(10) 2 . . 4_565 ?
Os1 Pr1 Na1 O2 47.51(10) . . . 4_565 ?
Os1 Pr1 Na1 O2 174.79(10) 2_545 . . 4_565 ?
O2 Pr1 Na1 O1 -114.59(18) 2_645 . . . ?
O1 Pr1 Na1 O1 138.92(11) 2_545 . . . ?
O3 Pr1 Na1 O1 -143.39(17) 1_545 . . . ?
O2 Pr1 Na1 O1 -3.23(14) . . . . ?
O3 Pr1 Na1 O1 71.10(14) 2_545 . . . ?
O1 Pr1 Na1 O1 86.25(16) 4_666 . . . ?
O3 Pr1 Na1 O1 -58.15(13) 3_665 . . . ?
Na1 Pr1 Na1 O1 44.28(11) 2 . . . ?
Os1 Pr1 Na1 O1 -20.34(11) . . . . ?
Os1 Pr1 Na1 O1 106.93(11) 2_545 . . . ?
O2 Pr1 Na1 O1 65.41(18) 2_645 . . 3 ?
O1 Pr1 Na1 O1 -41.08(11) 2_545 . . 3 ?
O3 Pr1 Na1 O1 36.61(17) 1_545 . . 3 ?
O2 Pr1 Na1 O1 176.77(14) . . . 3 ?
O3 Pr1 Na1 O1 -108.90(14) 2_545 . . 3 ?
O1 Pr1 Na1 O1 180.0 . . . 3 ?
O1 Pr1 Na1 O1 -93.75(16) 4_666 . . 3 ?
O3 Pr1 Na1 O1 121.85(13) 3_665 . . 3 ?
Na1 Pr1 Na1 O1 -135.72(11) 2 . . 3 ?
Os1 Pr1 Na1 O1 159.66(11) . . . 3 ?
Os1 Pr1 Na1 O1 -73.07(11) 2_545 . . 3 ?
O2 Pr1 Na1 O3 -151.20(19) 2_645 . . 3_565 ?
O1 Pr1 Na1 O3 102.31(15) 2_545 . . 3_565 ?
O3 Pr1 Na1 O3 180.0 1_545 . . 3_565 ?
O2 Pr1 Na1 O3 -39.83(16) . . . 3_565 ?
O3 Pr1 Na1 O3 34.50(15) 2_545 . . 3_565 ?
O1 Pr1 Na1 O3 -36.61(17) . . . 3_565 ?
O1 Pr1 Na1 O3 49.6(2) 4_666 . . 3_565 ?
O3 Pr1 Na1 O3 -94.76(16) 3_665 . . 3_565 ?
Na1 Pr1 Na1 O3 7.68(13) 2 . . 3_565 ?
Os1 Pr1 Na1 O3 -56.95(13) . . . 3_565 ?
Os1 Pr1 Na1 O3 70.33(13) 2_545 . . 3_565 ?
O2 Pr1 Na1 O3 28.80(19) 2_645 . . 1_545 ?
O1 Pr1 Na1 O3 -77.69(15) 2_545 . . 1_545 ?
O2 Pr1 Na1 O3 140.17(16) . . . 1_545 ?
O3 Pr1 Na1 O3 -145.50(15) 2_545 . . 1_545 ?
O1 Pr1 Na1 O3 143.39(17) . . . 1_545 ?
O1 Pr1 Na1 O3 -130.4(2) 4_666 . . 1_545 ?
O3 Pr1 Na1 O3 85.24(16) 3_665 . . 1_545 ?
Na1 Pr1 Na1 O3 -172.32(13) 2 . . 1_545 ?
Os1 Pr1 Na1 O3 123.05(13) . . . 1_545 ?
Os1 Pr1 Na1 O3 -109.67(13) 2_545 . . 1_545 ?
O2 Pr1 Na1 Pr1 83.08(14) 2_645 . . 2_545 ?
O1 Pr1 Na1 Pr1 -23.41(9) 2_545 . . 2_545 ?
O3 Pr1 Na1 Pr1 54.28(13) 1_545 . . 2_545 ?
O2 Pr1 Na1 Pr1 -165.56(9) . . . 2_545 ?
O3 Pr1 Na1 Pr1 -91.22(9) 2_545 . . 2_545 ?
O1 Pr1 Na1 Pr1 -162.33(11) . . . 2_545 ?
O1 Pr1 Na1 Pr1 -76.08(18) 4_666 . . 2_545 ?
O3 Pr1 Na1 Pr1 139.52(8) 3_665 . . 2_545 ?
Na1 Pr1 Na1 Pr1 -118.045(13) 2 . . 2_545 ?
Os1 Pr1 Na1 Pr1 177.330(8) . . . 2_545 ?
Os1 Pr1 Na1 Pr1 -55.397(7) 2_545 . . 2_545 ?
O2 Pr1 Na1 Pr1 -96.92(14) 2_645 . . 4_565 ?
O1 Pr1 Na1 Pr1 156.59(9) 2_545 . . 4_565 ?
O3 Pr1 Na1 Pr1 -125.72(13) 1_545 . . 4_565 ?
O2 Pr1 Na1 Pr1 14.44(9) . . . 4_565 ?
O3 Pr1 Na1 Pr1 88.78(9) 2_545 . . 4_565 ?
O1 Pr1 Na1 Pr1 17.67(11) . . . 4_565 ?
O1 Pr1 Na1 Pr1 103.92(18) 4_666 . . 4_565 ?
O3 Pr1 Na1 Pr1 -40.48(8) 3_665 . . 4_565 ?
Na1 Pr1 Na1 Pr1 61.955(13) 2 . . 4_565 ?
Os1 Pr1 Na1 Pr1 -2.670(8) . . . 4_565 ?
Os1 Pr1 Na1 Pr1 124.603(7) 2_545 . . 4_565 ?
O2 Pr1 Na1 Pr1 -27.28(14) 2_645 . . 3_655 ?
O1 Pr1 Na1 Pr1 -133.77(9) 2_545 . . 3_655 ?
O3 Pr1 Na1 Pr1 -56.08(13) 1_545 . . 3_655 ?
O2 Pr1 Na1 Pr1 84.08(9) . . . 3_655 ?
O3 Pr1 Na1 Pr1 158.41(9) 2_545 . . 3_655 ?
O1 Pr1 Na1 Pr1 87.31(11) . . . 3_655 ?
O1 Pr1 Na1 Pr1 173.56(18) 4_666 . . 3_655 ?
O3 Pr1 Na1 Pr1 29.16(8) 3_665 . . 3_655 ?
Na1 Pr1 Na1 Pr1 131.594(13) 2 . . 3_655 ?
Os1 Pr1 Na1 Pr1 66.969(6) . . . 3_655 ?
Os1 Pr1 Na1 Pr1 -165.758(9) 2_545 . . 3_655 ?
O2 Pr1 Na1 Pr1 152.72(14) 2_645 . . 1_455 ?
O1 Pr1 Na1 Pr1 46.23(9) 2_545 . . 1_455 ?
O3 Pr1 Na1 Pr1 123.92(13) 1_545 . . 1_455 ?
O2 Pr1 Na1 Pr1 -95.92(9) . . . 1_455 ?
O3 Pr1 Na1 Pr1 -21.59(9) 2_545 . . 1_455 ?
O1 Pr1 Na1 Pr1 -92.69(11) . . . 1_455 ?
O1 Pr1 Na1 Pr1 -6.44(18) 4_666 . . 1_455 ?
O3 Pr1 Na1 Pr1 -150.84(8) 3_665 . . 1_455 ?
Na1 Pr1 Na1 Pr1 -48.406(13) 2 . . 1_455 ?
Os1 Pr1 Na1 Pr1 -113.031(6) . . . 1_455 ?
Os1 Pr1 Na1 Pr1 14.242(9) 2_545 . . 1_455 ?
O2 Os1 O1 Na1 69.0(3) 3_665 . . . ?
O2 Os1 O1 Na1 -111.0(3) . . . . ?
O3 Os1 O1 Na1 -22.0(3) 3_665 . . . ?
O3 Os1 O1 Na1 158.0(3) . . . . ?
Pr1 Os1 O1 Na1 103.4(3) 3_665 . . . ?
Pr1 Os1 O1 Na1 -76.6(3) . . . . ?
Pr1 Os1 O1 Na1 -178.1(4) 2 . . . ?
Pr1 Os1 O1 Na1 1.9(4) 4_665 . . . ?
Pr1 Os1 O1 Na1 -102.7(3) 2_655 . . . ?
Pr1 Os1 O1 Na1 77.3(3) 4_565 . . . ?
O2 Os1 O1 Pr1 -112.93(16) 3_665 . . 2 ?
O2 Os1 O1 Pr1 67.07(16) . . . 2 ?
O3 Os1 O1 Pr1 156.08(16) 3_665 . . 2 ?
O3 Os1 O1 Pr1 -23.92(16) . . . 2 ?
Pr1 Os1 O1 Pr1 -78.50(15) 3_665 . . 2 ?
Pr1 Os1 O1 Pr1 101.50(15) . . . 2 ?
Pr1 Os1 O1 Pr1 180.0 4_665 . . 2 ?
Pr1 Os1 O1 Pr1 75.40(16) 2_655 . . 2 ?
Pr1 Os1 O1 Pr1 -104.60(16) 4_565 . . 2 ?
O2 Os1 O1 Pr1 145.57(14) 3_665 . . . ?
O2 Os1 O1 Pr1 -34.43(14) . . . . ?
O3 Os1 O1 Pr1 54.58(13) 3_665 . . . ?
O3 Os1 O1 Pr1 -125.42(13) . . . . ?
Pr1 Os1 O1 Pr1 180.0 3_665 . . . ?
Pr1 Os1 O1 Pr1 -101.50(15) 2 . . . ?
Pr1 Os1 O1 Pr1 78.50(15) 4_665 . . . ?
Pr1 Os1 O1 Pr1 -26.10(15) 2_655 . . . ?
Pr1 Os1 O1 Pr1 153.90(15) 4_565 . . . ?
O2 Os1 O1 Pr1 -8.33(14) 3_665 . . 4_565 ?
O2 Os1 O1 Pr1 171.67(14) . . . 4_565 ?
O3 Os1 O1 Pr1 -99.32(14) 3_665 . . 4_565 ?
O3 Os1 O1 Pr1 80.68(14) . . . 4_565 ?
Pr1 Os1 O1 Pr1 26.10(15) 3_665 . . 4_565 ?
Pr1 Os1 O1 Pr1 -153.90(15) . . . 4_565 ?
Pr1 Os1 O1 Pr1 104.60(16) 2 . . 4_565 ?
Pr1 Os1 O1 Pr1 -75.40(16) 4_665 . . 4_565 ?
Pr1 Os1 O1 Pr1 180.0 2_655 . . 4_565 ?
O2 Na1 O1 Os1 139.6(3) 2_545 . . . ?
O2 Na1 O1 Os1 -40.4(3) 4_565 . . . ?
O3 Na1 O1 Os1 -127.6(3) 3_565 . . . ?
O3 Na1 O1 Os1 52.4(3) 1_545 . . . ?
Pr1 Na1 O1 Os1 98.0(3) 2_545 . . . ?
Pr1 Na1 O1 Os1 -82.0(3) 4_565 . . . ?
Pr1 Na1 O1 Os1 77.6(3) . . . . ?
Pr1 Na1 O1 Os1 -102.4(3) 3 . . . ?
Pr1 Na1 O1 Os1 -0.3(3) 3_655 . . . ?
Pr1 Na1 O1 Os1 179.7(3) 1_455 . . . ?
O2 Na1 O1 Pr1 -38.34(17) 2_545 . . 2 ?
O2 Na1 O1 Pr1 141.66(17) 4_565 . . 2 ?
O3 Na1 O1 Pr1 54.48(16) 3_565 . . 2 ?
O3 Na1 O1 Pr1 -125.52(16) 1_545 . . 2 ?
Pr1 Na1 O1 Pr1 -79.88(16) 2_545 . . 2 ?
Pr1 Na1 O1 Pr1 100.12(16) 4_565 . . 2 ?
Pr1 Na1 O1 Pr1 -100.30(16) . . . 2 ?
Pr1 Na1 O1 Pr1 79.70(16) 3 . . 2 ?
Pr1 Na1 O1 Pr1 -178.20(16) 3_655 . . 2 ?
Pr1 Na1 O1 Pr1 1.80(16) 1_455 . . 2 ?
O2 Na1 O1 Pr1 61.96(12) 2_545 . . . ?
O2 Na1 O1 Pr1 -118.04(12) 4_565 . . . ?
O3 Na1 O1 Pr1 154.78(11) 3_565 . . . ?
O3 Na1 O1 Pr1 -25.22(11) 1_545 . . . ?
Pr1 Na1 O1 Pr1 20.42(12) 2_545 . . . ?
Pr1 Na1 O1 Pr1 -159.58(12) 4_565 . . . ?
Pr1 Na1 O1 Pr1 180.0 3 . . . ?
Pr1 Na1 O1 Pr1 -77.91(6) 3_655 . . . ?
Pr1 Na1 O1 Pr1 102.09(6) 1_455 . . . ?
O2 Na1 O1 Pr1 -138.46(11) 2_545 . . 4_565 ?
O2 Na1 O1 Pr1 41.54(11) 4_565 . . 4_565 ?
O3 Na1 O1 Pr1 -45.64(11) 3_565 . . 4_565 ?
O3 Na1 O1 Pr1 134.36(11) 1_545 . . 4_565 ?
Pr1 Na1 O1 Pr1 180.0 2_545 . . 4_565 ?
Pr1 Na1 O1 Pr1 159.58(12) . . . 4_565 ?
Pr1 Na1 O1 Pr1 -20.42(12) 3 . . 4_565 ?
Pr1 Na1 O1 Pr1 81.67(6) 3_655 . . 4_565 ?
Pr1 Na1 O1 Pr1 -98.33(6) 1_455 . . 4_565 ?
O2 Pr1 O1 Os1 -29.1(2) 2_645 . . . ?
O1 Pr1 O1 Os1 165.21(12) 2_545 . . . ?
O3 Pr1 O1 Os1 -121.17(14) 1_545 . . . ?
O2 Pr1 O1 Os1 30.66(12) . . . . ?
O3 Pr1 O1 Os1 116.03(15) 2_545 . . . ?
O1 Pr1 O1 Os1 68.4(2) 4_666 . . . ?
O3 Pr1 O1 Os1 -40.02(11) 3_665 . . . ?
Na1 Pr1 O1 Os1 71.88(10) 2 . . . ?
Na1 Pr1 O1 Os1 -145.99(17) . . . . ?
Os1 Pr1 O1 Os1 147.96(10) 2_545 . . . ?
O2 Pr1 O1 Na1 116.90(17) 2_645 . . . ?
O1 Pr1 O1 Na1 -48.79(14) 2_545 . . . ?
O3 Pr1 O1 Na1 24.82(11) 1_545 . . . ?
O2 Pr1 O1 Na1 176.65(15) . . . . ?
O3 Pr1 O1 Na1 -97.98(12) 2_545 . . . ?
O1 Pr1 O1 Na1 -145.60(8) 4_666 . . . ?
O3 Pr1 O1 Na1 105.97(13) 3_665 . . . ?
Na1 Pr1 O1 Na1 -142.13(8) 2 . . . ?
Os1 Pr1 O1 Na1 145.99(17) . . . . ?
Os1 Pr1 O1 Na1 -66.04(8) 2_545 . . . ?
O2 Pr1 O1 Pr1 -130.09(16) 2_645 . . 2 ?
O1 Pr1 O1 Pr1 64.21(19) 2_545 . . 2 ?
O3 Pr1 O1 Pr1 137.83(14) 1_545 . . 2 ?
O2 Pr1 O1 Pr1 -70.34(14) . . . 2 ?
O3 Pr1 O1 Pr1 15.03(12) 2_545 . . 2 ?
O1 Pr1 O1 Pr1 -32.6(2) 4_666 . . 2 ?
O3 Pr1 O1 Pr1 -141.02(16) 3_665 . . 2 ?
Na1 Pr1 O1 Pr1 -29.12(10) 2 . . 2 ?
Os1 Pr1 O1 Pr1 -101.00(16) . . . 2 ?
Na1 Pr1 O1 Pr1 113.01(14) . . . 2 ?
Os1 Pr1 O1 Pr1 46.96(10) 2_545 . . 2 ?
O2 Pr1 O1 Pr1 65.8(4) 2_645 . . 4_565 ?
O1 Pr1 O1 Pr1 -99.9(3) 2_545 . . 4_565 ?
O3 Pr1 O1 Pr1 -26.3(3) 1_545 . . 4_565 ?
O2 Pr1 O1 Pr1 125.5(3) . . . 4_565 ?
O3 Pr1 O1 Pr1 -149.1(3) 2_545 . . 4_565 ?
O1 Pr1 O1 Pr1 163.3(2) 4_666 . . 4_565 ?
O3 Pr1 O1 Pr1 54.8(3) 3_665 . . 4_565 ?
Na1 Pr1 O1 Pr1 166.7(3) 2 . . 4_565 ?
Os1 Pr1 O1 Pr1 94.9(3) . . . 4_565 ?
Na1 Pr1 O1 Pr1 -51.1(3) . . . 4_565 ?
Os1 Pr1 O1 Pr1 -117.2(3) 2_545 . . 4_565 ?
O1 Os1 O2 Na1 125.1(3) 3_665 . . 2 ?
O1 Os1 O2 Na1 -54.9(3) . . . 2 ?
O3 Os1 O2 Na1 -144.9(3) 3_665 . . 2 ?
O3 Os1 O2 Na1 35.1(3) . . . 2 ?
Pr1 Os1 O2 Na1 85.6(3) 3_665 . . 2 ?
Pr1 Os1 O2 Na1 -94.4(3) . . . 2 ?
Pr1 Os1 O2 Na1 -13.3(3) 2 . . 2 ?
Pr1 Os1 O2 Na1 166.7(3) 4_665 . . 2 ?
Pr1 Os1 O2 Na1 135.3(4) 2_655 . . 2 ?
Pr1 Os1 O2 Na1 -44.7(4) 4_565 . . 2 ?
O1 Os1 O2 Pr1 -10.21(17) 3_665 . . 2_655 ?
O1 Os1 O2 Pr1 169.79(17) . . . 2_655 ?
O3 Os1 O2 Pr1 79.80(17) 3_665 . . 2_655 ?
O3 Os1 O2 Pr1 -100.20(17) . . . 2_655 ?
Pr1 Os1 O2 Pr1 -49.7(2) 3_665 . . 2_655 ?
Pr1 Os1 O2 Pr1 130.3(2) . . . 2_655 ?
Pr1 Os1 O2 Pr1 -148.60(17) 2 . . 2_655 ?
Pr1 Os1 O2 Pr1 31.40(17) 4_665 . . 2_655 ?
Pr1 Os1 O2 Pr1 180.0 4_565 . . 2_655 ?
O1 Os1 O2 Pr1 -140.46(15) 3_665 . . . ?
O1 Os1 O2 Pr1 39.54(15) . . . . ?
O3 Os1 O2 Pr1 -50.46(15) 3_665 . . . ?
O3 Os1 O2 Pr1 129.54(15) . . . . ?
Pr1 Os1 O2 Pr1 180.0 3_665 . . . ?
Pr1 Os1 O2 Pr1 81.15(10) 2 . . . ?
Pr1 Os1 O2 Pr1 -98.85(10) 4_665 . . . ?
Pr1 Os1 O2 Pr1 -130.3(2) 2_655 . . . ?
Pr1 Os1 O2 Pr1 49.7(2) 4_565 . . . ?
O2 Pr1 O2 Os1 113.35(17) 2_645 . . . ?
O1 Pr1 O2 Os1 -138.15(16) 2_545 . . . ?
O3 Pr1 O2 Os1 12.9(3) 1_545 . . . ?
O3 Pr1 O2 Os1 -104.86(15) 2_545 . . . ?
O1 Pr1 O2 Os1 -30.81(12) . . . . ?
O1 Pr1 O2 Os1 178.68(16) 4_666 . . . ?
O3 Pr1 O2 Os1 36.51(12) 3_665 . . . ?
Na1 Pr1 O2 Os1 -140.7(2) 2 . . . ?
Na1 Pr1 O2 Os1 -28.40(15) . . . . ?
Os1 Pr1 O2 Os1 -107.31(11) 2_545 . . . ?
O2 Pr1 O2 Na1 -105.93(15) 2_645 . . 2 ?
O1 Pr1 O2 Na1 2.6(2) 2_545 . . 2 ?
O3 Pr1 O2 Na1 153.63(13) 1_545 . . 2 ?
O3 Pr1 O2 Na1 35.86(12) 2_545 . . 2 ?
O1 Pr1 O2 Na1 109.91(14) . . . 2 ?
O1 Pr1 O2 Na1 -40.60(10) 4_666 . . 2 ?
O3 Pr1 O2 Na1 177.23(17) 3_665 . . 2 ?
Os1 Pr1 O2 Na1 140.7(2) . . . 2 ?
Na1 Pr1 O2 Na1 112.32(9) . . . 2 ?
Os1 Pr1 O2 Na1 33.41(13) 2_545 . . 2 ?
O2 Pr1 O2 Pr1 -3.51(9) 2_645 . . 2_655 ?
O1 Pr1 O2 Pr1 105.0(2) 2_545 . . 2_655 ?
O3 Pr1 O2 Pr1 -104.0(2) 1_545 . . 2_655 ?
O3 Pr1 O2 Pr1 138.3(2) 2_545 . . 2_655 ?
O1 Pr1 O2 Pr1 -147.7(2) . . . 2_655 ?
O1 Pr1 O2 Pr1 61.82(18) 4_666 . . 2_655 ?
O3 Pr1 O2 Pr1 -80.35(19) 3_665 . . 2_655 ?
Na1 Pr1 O2 Pr1 102.4(2) 2 . . 2_655 ?
Os1 Pr1 O2 Pr1 -116.9(3) . . . 2_655 ?
Na1 Pr1 O2 Pr1 -145.25(15) . . . 2_655 ?
Os1 Pr1 O2 Pr1 135.83(15) 2_545 . . 2_655 ?
O1 Os1 O3 Na1 120.8(3) 3_665 . . 1_565 ?
O1 Os1 O3 Na1 -59.2(3) . . . 1_565 ?
O2 Os1 O3 Na1 31.5(3) 3_665 . . 1_565 ?
O2 Os1 O3 Na1 -148.5(3) . . . 1_565 ?
Pr1 Os1 O3 Na1 71.2(3) 3_665 . . 1_565 ?
Pr1 Os1 O3 Na1 -108.8(3) . . . 1_565 ?
Pr1 Os1 O3 Na1 -80.5(3) 2 . . 1_565 ?
Pr1 Os1 O3 Na1 99.5(3) 4_665 . . 1_565 ?
Pr1 Os1 O3 Na1 172.0(3) 2_655 . . 1_565 ?
Pr1 Os1 O3 Na1 -8.0(3) 4_565 . . 1_565 ?
O1 Os1 O3 Pr1 -48.8(2) 3_665 . . 1_565 ?
O1 Os1 O3 Pr1 131.2(2) . . . 1_565 ?
O2 Os1 O3 Pr1 -138.1(2) 3_665 . . 1_565 ?
O2 Os1 O3 Pr1 41.9(2) . . . 1_565 ?
Pr1 Os1 O3 Pr1 -98.4(2) 3_665 . . 1_565 ?
Pr1 Os1 O3 Pr1 81.6(2) . . . 1_565 ?
Pr1 Os1 O3 Pr1 109.9(2) 2 . . 1_565 ?
Pr1 Os1 O3 Pr1 -70.1(2) 4_665 . . 1_565 ?
Pr1 Os1 O3 Pr1 2.4(2) 2_655 . . 1_565 ?
Pr1 Os1 O3 Pr1 -177.6(2) 4_565 . . 1_565 ?
O1 Os1 O3 Pr1 -158.73(14) 3_665 . . 2 ?
O1 Os1 O3 Pr1 21.27(14) . . . 2 ?
O2 Os1 O3 Pr1 111.95(14) 3_665 . . 2 ?
O2 Os1 O3 Pr1 -68.05(14) . . . 2 ?
Pr1 Os1 O3 Pr1 151.71(14) 3_665 . . 2 ?
Pr1 Os1 O3 Pr1 -28.29(14) . . . 2 ?
Pr1 Os1 O3 Pr1 180.0 4_665 . . 2 ?
Pr1 Os1 O3 Pr1 -107.52(9) 2_655 . . 2 ?
Pr1 Os1 O3 Pr1 72.48(9) 4_565 . . 2 ?
O1 Os1 O3 Pr1 49.55(12) 3_665 . . 3_665 ?
O1 Os1 O3 Pr1 -130.45(12) . . . 3_665 ?
O2 Os1 O3 Pr1 -39.76(12) 3_665 . . 3_665 ?
O2 Os1 O3 Pr1 140.24(12) . . . 3_665 ?
Pr1 Os1 O3 Pr1 180.0 . . . 3_665 ?
Pr1 Os1 O3 Pr1 -151.71(14) 2 . . 3_665 ?
Pr1 Os1 O3 Pr1 28.29(14) 4_665 . . 3_665 ?
Pr1 Os1 O3 Pr1 100.77(6) 2_655 . . 3_665 ?
Pr1 Os1 O3 Pr1 -79.23(6) 4_565 . . 3_665 ?
